data_4068716
loop_
_publ_author_name
'Zanardi, Alessandro'
'Mata, Jos\'e A.'
'Peris, Eduardo'

_publ_section_title
;
 Palladium Complexes with Triazolyldiylidene. Structural Features and
 Catalytic Applications
;
_journal_issue 5
_journal_name_full Organometallics
_journal_page_first 1480
_journal_paper_doi 10.1021/om8010504
_journal_volume 28
_journal_year 2009
_chemical_formula_moiety 'C25 H35 N3 O8 Pd3, 2('C3 H6 O), O'
_chemical_formula_sum 'C31 H47 N3 O11 Pd3'
_chemical_formula_weight 956.92
_chemical_name_systematic
; 
 ? 
;
_space_group_IT_number 14
_symmetry_cell_setting monoclinic
_symmetry_Int_Tables_number 14
_symmetry_space_group_name_Hall '-P 2yn'
_symmetry_space_group_name_H-M 'P 1 21/n 1'
_atom_sites_solution_hydrogens geom
_atom_sites_solution_primary direct
_atom_sites_solution_secondary difmap
_audit_creation_method SHELXL-97
_cell_angle_alpha 90.00
_cell_angle_beta 104.379(3)
_cell_angle_gamma 90.00
_cell_formula_units_Z 4
_cell_length_a 14.854(2)
_cell_length_b 13.0012(18)
_cell_length_c 20.665(3)
_cell_measurement_temperature 293(2)
_cell_volume 3865.8(9)
_computing_structure_refinement 'SHELXL-97 (Sheldrick, 1997)'
_computing_structure_solution 'SHELXS-97 (Sheldrick, 1990)'
_diffrn_ambient_temperature 293(2)
_diffrn_measured_fraction_theta_full 0.999
_diffrn_measured_fraction_theta_max 0.999
_diffrn_radiation_monochromator graphite
_diffrn_radiation_probe x-ray
_diffrn_radiation_source 'fine-focus sealed tube'
_diffrn_radiation_type MoK\a
_diffrn_radiation_wavelength 0.71073
_diffrn_reflns_av_R_equivalents 0.0841
_diffrn_reflns_av_sigmaI/netI 0.1117
_diffrn_reflns_limit_h_max 19
_diffrn_reflns_limit_h_min -19
_diffrn_reflns_limit_k_max 16
_diffrn_reflns_limit_k_min -15
_diffrn_reflns_limit_l_max 26
_diffrn_reflns_limit_l_min -21
_diffrn_reflns_number 25444
_diffrn_reflns_theta_full 27.50
_diffrn_reflns_theta_max 27.50
_diffrn_reflns_theta_min 1.52
_exptl_absorpt_coefficient_mu 1.436
_exptl_absorpt_correction_T_max 0.9061
_exptl_absorpt_correction_T_min 0.8465
_exptl_absorpt_correction_type empirical
_exptl_crystal_colour yellow
_exptl_crystal_density_diffrn 1.644
_exptl_crystal_density_method 'not measured'
_exptl_crystal_description Prism
_exptl_crystal_F_000 1920
_exptl_crystal_size_max 0.12
_exptl_crystal_size_mid 0.10
_exptl_crystal_size_min 0.07
_refine_diff_density_max 2.029
_refine_diff_density_min -1.903
_refine_diff_density_rms 0.212
_refine_ls_extinction_method none
_refine_ls_goodness_of_fit_ref 1.079
_refine_ls_hydrogen_treatment constr
_refine_ls_matrix_type full
_refine_ls_number_parameters 442
_refine_ls_number_reflns 8868
_refine_ls_number_restraints 1
_refine_ls_restrained_S_all 1.079
_refine_ls_R_factor_all 0.1390
_refine_ls_R_factor_gt 0.0804
_refine_ls_shift/su_max 0.002
_refine_ls_shift/su_mean 0.000
_refine_ls_structure_factor_coef Fsqd
_refine_ls_weighting_details 'calc w=1/[\s^2^(Fo^2^)+(0.1046P)^2^+21.7706P] where P=(Fo^2^+2Fc^2^)/3'
_refine_ls_weighting_scheme calc
_refine_ls_wR_factor_gt 0.2047
_refine_ls_wR_factor_ref 0.2394
_reflns_number_gt 5241
_reflns_number_total 8868
_reflns_threshold_expression >2sigma(I)
_cod_data_source_file om8010504_si_001.cif
_cod_data_source_block str953m
_cod_original_cell_volume 3865.9(9)
_cod_original_sg_symbol_H-M P21/n
_cod_database_code 4068716

loop_
_symmetry_equiv_pos_as_xyz
'x, y, z'
'-x+1/2, y+1/2, -z+1/2'
'-x, -y, -z'
'x-1/2, -y-1/2, z-1/2'

loop_
_atom_site_label
_atom_site_type_symbol
_atom_site_fract_x
_atom_site_fract_y
_atom_site_fract_z
_atom_site_U_iso_or_equiv
_atom_site_adp_type
_atom_site_occupancy
_atom_site_symmetry_multiplicity
_atom_site_calc_flag
_atom_site_refinement_flags
Pd1 Pd -0.03422(6) 1.11531(6) 0.25022(4) 0.0373(2) Uani 1 1 d .
N1 N 0.0745(5) 0.9381(5) 0.3187(4) 0.0335(18) Uani 1 1 d .
C1 C 0.0675(7) 1.0161(7) 0.2744(5) 0.035(2) Uani 1 1 d .
O1 O -0.1373(6) 1.2246(6) 0.2273(4) 0.0521(19) Uani 1 1 d .
C2 C 0.1539(8) 0.8787(8) 0.3228(6) 0.043(2) Uani 1 1 d .
N2 N 0.1393(7) 1.0059(7) 0.2491(5) 0.046(2) Uani 1 1 d .
Pd2 Pd 0.18807(6) 0.75202(5) 0.37414(4) 0.0398(2) Uani 1 1 d .
O2 O -0.1267(6) 1.0001(6) 0.2008(4) 0.059(2) Uani 1 1 d .
Pd3 Pd 0.15852(6) 1.08598(6) 0.48402(4) 0.0385(2) Uani 1 1 d .
O3 O 0.0743(6) 0.6764(6) 0.3132(4) 0.057(2) Uani 1 1 d .
N3 N 0.1932(6) 0.9208(6) 0.2790(5) 0.042(2) Uani 1 1 d .
C3 C 0.0106(7) 0.9190(8) 0.3611(6) 0.045(3) Uani 1 1 d .
H3A H -0.0301 0.9769 0.3589 0.068 Uiso 1 1 calc R
H3B H 0.0455 0.9091 0.4064 0.068 Uiso 1 1 calc R
H3C H -0.0254 0.8585 0.3458 0.068 Uiso 1 1 calc R
O4 O 0.2290(6) 0.6207(6) 0.4293(4) 0.053(2) Uani 1 1 d .
C4 C 0.1669(9) 1.0696(10) 0.1984(7) 0.063(4) Uani 1 1 d .
H4A H 0.1191 1.1193 0.1811 0.095 Uiso 1 1 calc R
H4B H 0.1755 1.0266 0.1627 0.095 Uiso 1 1 calc R
H4C H 0.2239 1.1046 0.2183 0.095 Uiso 1 1 calc R
C5 C 0.2754(10) 0.8887(11) 0.2582(8) 0.078(5) Uani 1 1 d .
H5A H 0.3078 0.8369 0.2882 0.117 Uiso 1 1 calc R
H5B H 0.3155 0.9469 0.2589 0.117 Uiso 1 1 calc R
H5C H 0.2573 0.8612 0.2138 0.117 Uiso 1 1 calc R
O5 O 0.1414(5) 1.1491(5) 0.3951(4) 0.0441(17) Uani 1 1 d .
O6 O 0.0799(6) 1.1875(6) 0.5162(4) 0.053(2) Uani 1 1 d .
C6 C -0.2086(9) 1.0173(10) 0.1688(6) 0.061(3) Uani 1 1 d .
O7 O 0.2358(5) 0.9879(5) 0.4490(4) 0.0435(17) Uani 1 1 d .
C7 C -0.2531(10) 1.1122(12) 0.1652(6) 0.070(4) Uani 1 1 d .
H7 H -0.3152 1.1128 0.1415 0.084 Uiso 1 1 calc R
O8 O 0.1750(6) 1.0158(6) 0.5711(4) 0.055(2) Uani 1 1 d .
C8 C -0.2171(9) 1.2075(11) 0.1924(6) 0.061(3) Uani 1 1 d .
C9 C -0.2635(12) 0.9248(13) 0.1369(8) 0.096(6) Uani 1 1 d .
H9A H -0.2301 0.8899 0.1092 0.144 Uiso 1 1 calc R
H9B H -0.3228 0.9468 0.1102 0.144 Uiso 1 1 calc R
H9C H -0.2725 0.8789 0.1712 0.144 Uiso 1 1 calc R
O9 O 0.0258(18) 0.286(2) 0.1349(14) 0.241(13) Uani 1 1 d .
C10 C -0.2832(12) 1.2984(14) 0.1835(9) 0.105(6) Uani 1 1 d .
H10A H -0.2488 1.3611 0.1840 0.158 Uiso 1 1 calc R
H10B H -0.3139 1.2994 0.2193 0.158 Uiso 1 1 calc R
H10C H -0.3287 1.2923 0.1416 0.158 Uiso 1 1 calc R
O10 O 0.3953(16) 0.3284(14) 0.3771(9) 0.160(6) Uani 1 1 d D
C11 C 0.0566(9) 0.5830(8) 0.3183(7) 0.055(3) Uani 1 1 d .
O11 O 0.3184(15) 1.1173(16) 0.3485(11) 0.199(9) Uani 1 1 d .
C12 C 0.1065(9) 0.5147(9) 0.3670(6) 0.057(3) Uani 1 1 d .
H12 H 0.0826 0.4485 0.3663 0.068 Uiso 1 1 calc R
C13 C 0.1875(9) 0.5348(8) 0.4160(6) 0.049(3) Uani 1 1 d .
C14 C -0.0246(12) 0.5409(11) 0.2685(9) 0.097(6) Uani 1 1 d .
H14A H -0.0808 0.5634 0.2791 0.145 Uiso 1 1 calc R
H14B H -0.0220 0.4671 0.2695 0.145 Uiso 1 1 calc R
H14C H -0.0236 0.5648 0.2248 0.145 Uiso 1 1 calc R
C15 C 0.2296(12) 0.4507(10) 0.4633(8) 0.084(5) Uani 1 1 d .
H15A H 0.2961 0.4563 0.4739 0.125 Uiso 1 1 calc R
H15B H 0.2112 0.3852 0.4429 0.125 Uiso 1 1 calc R
H15C H 0.2087 0.4566 0.5035 0.125 Uiso 1 1 calc R
C16 C 0.0542(8) 1.2273(8) 0.2987(5) 0.043(2) Uani 1 1 d .
H16A H 0.1123 1.2246 0.2854 0.052 Uiso 1 1 calc R
H16B H 0.0267 1.2947 0.2875 0.052 Uiso 1 1 calc R
C17 C 0.0708(7) 1.2094(7) 0.3697(5) 0.035(2) Uani 1 1 d .
C18 C 0.0145(7) 1.2552(8) 0.4077(5) 0.042(2) Uani 1 1 d .
H18 H -0.0351 1.2946 0.3841 0.051 Uiso 1 1 calc R
C19 C 0.0248(8) 1.2482(8) 0.4759(6) 0.044(2) Uani 1 1 d .
C20 C -0.0333(9) 1.3138(10) 0.5084(7) 0.065(4) Uani 1 1 d .
H20A H -0.0682 1.2710 0.5312 0.098 Uiso 1 1 calc R
H20B H -0.0752 1.3540 0.4751 0.098 Uiso 1 1 calc R
H20C H 0.0061 1.3589 0.5400 0.098 Uiso 1 1 calc R
C21 C 0.2976(7) 0.8265(8) 0.4356(6) 0.047(3) Uani 1 1 d .
H21A H 0.3387 0.7775 0.4637 0.056 Uiso 1 1 calc R
H21B H 0.3327 0.8640 0.4095 0.056 Uiso 1 1 calc R
C22 C 0.2590(7) 0.8976(8) 0.4766(5) 0.041(2) Uani 1 1 d .
C23 C 0.2481(8) 0.8699(9) 0.5377(6) 0.050(3) Uani 1 1 d .
H23 H 0.2676 0.8038 0.5518 0.060 Uiso 1 1 calc R
C24 C 0.2118(7) 0.9274(8) 0.5813(5) 0.041(2) Uani 1 1 d .
C25 C 0.2161(10) 0.8841(10) 0.6504(6) 0.060(3) Uani 1 1 d .
H25A H 0.2616 0.9214 0.6832 0.091 Uiso 1 1 calc R
H25B H 0.2331 0.8128 0.6517 0.091 Uiso 1 1 calc R
H25C H 0.1563 0.8910 0.6600 0.091 Uiso 1 1 calc R
C26 C -0.0443(15) 0.317(3) 0.0919(13) 0.152(12) Uani 1 1 d .
C27 C -0.107(2) 0.245(3) 0.0486(19) 0.214(17) Uani 1 1 d .
H27A H -0.1564 0.2264 0.0689 0.320 Uiso 1 1 calc R
H27B H -0.0732 0.1841 0.0426 0.320 Uiso 1 1 calc R
H27C H -0.1329 0.2762 0.0060 0.320 Uiso 1 1 calc R
C28 C -0.059(3) 0.419(2) 0.079(3) 0.34(4) Uani 1 1 d .
H28A H -0.0338 0.4580 0.1187 0.503 Uiso 1 1 calc R
H28B H -0.1248 0.4317 0.0642 0.503 Uiso 1 1 calc R
H28C H -0.0297 0.4395 0.0445 0.503 Uiso 1 1 calc R
C29 C 0.4659(17) 0.335(2) 0.3830(18) 0.35(4) Uani 1 1 d D
C30 C 0.529(2) 0.281(2) 0.3393(19) 0.26(2) Uani 1 1 d D
H30A H 0.5415 0.2110 0.3534 0.385 Uiso 1 1 calc R
H30B H 0.5870 0.3176 0.3456 0.385 Uiso 1 1 calc R
H30C H 0.4970 0.2826 0.2929 0.385 Uiso 1 1 calc R
C31 C 0.535(3) 0.409(3) 0.433(2) 0.34(3) Uani 1 1 d D
H31A H 0.5912 0.4181 0.4185 0.517 Uiso 1 1 calc R
H31B H 0.5504 0.3796 0.4773 0.517 Uiso 1 1 calc R
H31C H 0.5062 0.4749 0.4346 0.517 Uiso 1 1 calc R

loop_
_atom_site_aniso_label
_atom_site_aniso_U_11
_atom_site_aniso_U_22
_atom_site_aniso_U_33
_atom_site_aniso_U_23
_atom_site_aniso_U_13
_atom_site_aniso_U_12
Pd1 0.0477(5) 0.0225(4) 0.0384(4) 0.0049(3) 0.0049(3) 0.0037(3)
N1 0.041(5) 0.019(4) 0.040(5) 0.000(3) 0.010(4) 0.004(3)
C1 0.042(6) 0.026(5) 0.037(5) -0.002(4) 0.010(4) 0.003(4)
O1 0.064(5) 0.037(4) 0.050(5) 0.008(3) 0.003(4) 0.013(4)
C2 0.054(7) 0.024(5) 0.053(7) -0.006(5) 0.013(5) 0.001(4)
N2 0.062(6) 0.029(4) 0.048(5) 0.012(4) 0.015(5) 0.005(4)
Pd2 0.0486(5) 0.0222(4) 0.0486(5) 0.0009(3) 0.0122(4) 0.0065(3)
O2 0.066(6) 0.037(4) 0.065(5) -0.004(4) -0.002(4) 0.004(4)
Pd3 0.0468(5) 0.0258(4) 0.0382(4) -0.0011(3) 0.0019(3) 0.0032(3)
O3 0.071(5) 0.028(4) 0.066(5) -0.004(4) 0.004(4) 0.001(4)
N3 0.046(5) 0.033(4) 0.054(5) 0.012(4) 0.024(4) 0.012(4)
C3 0.045(6) 0.032(5) 0.061(7) 0.008(5) 0.018(5) 0.001(5)
O4 0.059(5) 0.032(4) 0.061(5) -0.001(4) 0.003(4) 0.002(3)
C4 0.077(9) 0.056(8) 0.072(9) 0.027(7) 0.047(7) 0.017(7)
C5 0.078(10) 0.072(10) 0.099(11) 0.031(8) 0.052(9) 0.033(8)
O5 0.054(4) 0.030(4) 0.046(4) 0.002(3) 0.008(3) -0.001(3)
O6 0.073(5) 0.042(4) 0.038(4) 0.000(3) 0.005(4) 0.021(4)
C6 0.054(8) 0.055(8) 0.060(8) 0.008(6) -0.012(6) -0.010(6)
O7 0.048(4) 0.031(4) 0.053(4) 0.006(3) 0.013(4) 0.005(3)
C7 0.060(8) 0.090(11) 0.048(7) 0.014(7) -0.009(6) 0.005(8)
O8 0.088(6) 0.029(4) 0.042(4) 0.000(3) 0.009(4) 0.011(4)
C8 0.064(8) 0.068(9) 0.046(7) 0.026(6) 0.005(6) 0.026(7)
C9 0.101(12) 0.083(12) 0.082(11) 0.005(9) -0.021(9) -0.034(10)
O9 0.19(2) 0.29(3) 0.24(3) 0.15(2) 0.07(2) 0.03(2)
C10 0.101(13) 0.097(13) 0.100(13) 0.024(11) -0.008(10) 0.056(11)
O10 0.190(18) 0.125(14) 0.173(16) -0.004(12) 0.058(15) -0.012(14)
C11 0.070(8) 0.026(5) 0.071(8) -0.009(5) 0.019(7) -0.006(5)
O11 0.22(2) 0.162(18) 0.21(2) -0.071(16) 0.052(17) -0.068(16)
C12 0.076(9) 0.030(6) 0.068(8) 0.000(5) 0.026(7) -0.004(6)
C13 0.075(8) 0.019(5) 0.056(7) 0.007(5) 0.020(6) 0.008(5)
C14 0.110(13) 0.045(8) 0.108(13) 0.003(8) -0.023(10) -0.021(8)
C15 0.122(13) 0.033(7) 0.091(11) 0.011(7) 0.016(10) 0.005(8)
C16 0.058(7) 0.027(5) 0.041(6) -0.002(4) 0.007(5) -0.007(5)
C17 0.043(6) 0.012(4) 0.043(6) 0.005(4) -0.003(4) -0.003(4)
C18 0.041(6) 0.029(5) 0.049(6) 0.004(5) -0.002(5) 0.010(4)
C19 0.054(7) 0.029(5) 0.045(6) 0.000(5) 0.006(5) -0.002(5)
C20 0.069(9) 0.060(8) 0.063(8) 0.001(7) 0.010(7) 0.023(7)
C21 0.041(6) 0.037(6) 0.062(7) -0.004(5) 0.010(5) 0.007(5)
C22 0.040(6) 0.032(5) 0.046(6) -0.003(4) 0.004(5) -0.001(4)
C23 0.061(7) 0.034(6) 0.046(6) 0.005(5) -0.002(5) 0.001(5)
C24 0.042(6) 0.039(6) 0.039(6) 0.000(5) 0.003(5) 0.002(5)
C25 0.085(9) 0.049(7) 0.048(7) 0.011(6) 0.018(7) 0.002(6)
C26 0.067(13) 0.26(4) 0.117(19) 0.05(2) 0.003(12) -0.007(18)
C27 0.17(3) 0.18(4) 0.25(4) -0.05(3) -0.02(3) 0.02(2)
C28 0.24(4) 0.11(2) 0.54(8) -0.02(4) -0.13(4) 0.11(3)
C29 0.061(16) 0.35(6) 0.63(10) -0.30(7) 0.09(3) -0.09(3)
C30 0.15(2) 0.16(3) 0.38(5) -0.16(3) -0.09(3) 0.06(2)
C31 0.49(7) 0.33(5) 0.28(5) -0.17(4) 0.23(5) -0.33(6)

loop_
_atom_type_symbol
_atom_type_description
_atom_type_scat_dispersion_real
_atom_type_scat_dispersion_imag
_atom_type_scat_source
C C 0.0033 0.0016 'International Tables Vol C Tables 4.2.6.8 and 6.1.1.4'
H H 0.0000 0.0000 'International Tables Vol C Tables 4.2.6.8 and 6.1.1.4'
O O 0.0106 0.0060 'International Tables Vol C Tables 4.2.6.8 and 6.1.1.4'
Pd Pd -0.9988 1.0072 'International Tables Vol C Tables 4.2.6.8 and 6.1.1.4'
N N 0.0061 0.0033 'International Tables Vol C Tables 4.2.6.8 and 6.1.1.4'

loop_
_geom_angle_atom_site_label_1
_geom_angle_atom_site_label_2
_geom_angle_atom_site_label_3
_geom_angle
C1 Pd1 C16 89.0(4)
C1 Pd1 O1 177.4(4)
C16 Pd1 O1 88.4(4)
C1 Pd1 O2 91.4(4)
C16 Pd1 O2 179.3(4)
O1 Pd1 O2 91.2(3)
C1 N1 C2 112.1(8)
C1 N1 C3 125.5(8)
C2 N1 C3 122.3(8)
N2 C1 N1 105.2(8)
N2 C1 Pd1 128.4(7)
N1 C1 Pd1 126.3(7)
C8 O1 Pd1 123.9(8)
N3 C2 N1 104.0(9)
N3 C2 Pd2 128.7(8)
N1 C2 Pd2 126.9(8)
C1 N2 N3 109.6(8)
C1 N2 C4 128.8(9)
N3 N2 C4 121.6(9)
C2 Pd2 C21 89.8(5)
C2 Pd2 O4 177.9(4)
C21 Pd2 O4 88.2(4)
C2 Pd2 O3 90.4(4)
C21 Pd2 O3 178.6(4)
O4 Pd2 O3 91.5(3)
C6 O2 Pd1 123.9(8)
O7 Pd3 O5 83.0(3)
O7 Pd3 O8 94.8(3)
O5 Pd3 O8 177.1(3)
O7 Pd3 O6 177.9(3)
O5 Pd3 O6 94.9(3)
O8 Pd3 O6 87.2(3)
C11 O3 Pd2 124.2(8)
C2 N3 N2 109.1(8)
C2 N3 C5 129.4(9)
N2 N3 C5 121.4(9)
C13 O4 Pd2 123.2(7)
C17 O5 Pd3 121.8(6)
C19 O6 Pd3 121.7(7)
O2 C6 C7 124.9(12)
O2 C6 C9 115.9(13)
C7 C6 C9 119.0(13)
C22 O7 Pd3 122.1(7)
C6 C7 C8 129.0(12)
C24 O8 Pd3 121.3(7)
O1 C8 C7 126.9(12)
O1 C8 C10 115.1(14)
C7 C8 C10 117.8(14)
O3 C11 C12 126.0(12)
O3 C11 C14 116.8(12)
C12 C11 C14 117.2(11)
C13 C12 C11 127.5(11)
O4 C13 C12 127.4(10)
O4 C13 C15 113.5(11)
C12 C13 C15 119.0(11)
C17 C16 Pd1 108.0(7)
O5 C17 C18 123.7(9)
O5 C17 C16 114.8(9)
C18 C17 C16 121.4(9)
C19 C18 C17 127.5(9)
O6 C19 C18 126.4(10)
O6 C19 C20 114.1(10)
C18 C19 C20 119.5(10)
C22 C21 Pd2 107.1(7)
O7 C22 C23 124.3(10)
O7 C22 C21 114.2(9)
C23 C22 C21 121.5(10)
C22 C23 C24 128.1(10)
O8 C24 C23 127.3(10)
O8 C24 C25 114.0(10)
C23 C24 C25 118.7(10)
O9 C26 C28 122(4)
O9 C26 C27 120(4)
C28 C26 C27 117(3)
O10 C29 C31 127(4)
O10 C29 C30 128(4)
C31 C29 C30 105(2)

loop_
_geom_bond_atom_site_label_1
_geom_bond_atom_site_label_2
_geom_bond_distance
Pd1 C1 1.955(10)
Pd1 C16 2.048(10)
Pd1 O1 2.056(7)
Pd1 O2 2.116(8)
N1 C1 1.353(12)
N1 C2 1.395(13)
N1 C3 1.463(13)
C1 N2 1.306(13)
O1 C8 1.246(15)
C2 N3 1.312(13)
C2 Pd2 1.957(11)
N2 N3 1.415(11)
N2 C4 1.471(13)
Pd2 C21 2.043(11)
Pd2 O4 2.059(8)
Pd2 O3 2.086(8)
O2 C6 1.252(14)
Pd3 O7 1.971(7)
Pd3 O5 1.971(7)
Pd3 O8 1.978(7)
Pd3 O6 1.983(7)
O3 C11 1.252(13)
N3 C5 1.452(14)
O4 C13 1.272(13)
O5 C17 1.311(11)
O6 C19 1.284(13)
C6 C7 1.39(2)
C6 C9 1.510(18)
O7 C22 1.313(12)
C7 C8 1.41(2)
O8 C24 1.268(12)
C8 C10 1.518(18)
O9 C26 1.26(3)
O10 C29 1.03(3)
C11 C12 1.406(17)
C11 C14 1.482(18)
C12 C13 1.392(17)
C13 C15 1.497(16)
C16 C17 1.445(14)
C17 C18 1.413(14)
C18 C19 1.382(15)
C19 C20 1.487(15)
C21 C22 1.464(14)
C22 C23 1.360(15)
C23 C24 1.380(16)
C24 C25 1.523(15)
C26 C28 1.36(4)
C26 C27 1.47(4)
C29 C31 1.60(4)
C29 C30 1.62(5)

loop_
_geom_torsion_atom_site_label_1
_geom_torsion_atom_site_label_2
_geom_torsion_atom_site_label_3
_geom_torsion_atom_site_label_4
_geom_torsion
C2 N1 C1 N2 1.6(11)
C3 N1 C1 N2 178.4(9)
C2 N1 C1 Pd1 177.7(7)
C3 N1 C1 Pd1 -5.6(14)
C16 Pd1 C1 N2 -74.5(10)
O1 Pd1 C1 N2 -79(8)
O2 Pd1 C1 N2 106.0(10)
C16 Pd1 C1 N1 110.3(9)
O1 Pd1 C1 N1 106(8)
O2 Pd1 C1 N1 -69.2(9)
C1 Pd1 O1 C8 -179(100)
C16 Pd1 O1 C8 176.9(10)
O2 Pd1 O1 C8 -3.6(9)
C1 N1 C2 N3 -1.6(12)
C3 N1 C2 N3 -178.4(9)
C1 N1 C2 Pd2 -174.6(7)
C3 N1 C2 Pd2 8.6(14)
N1 C1 N2 N3 -1.0(11)
Pd1 C1 N2 N3 -177.0(7)
N1 C1 N2 C4 -179.9(11)
Pd1 C1 N2 C4 4.1(17)
N3 C2 Pd2 C21 76.0(11)
N1 C2 Pd2 C21 -112.7(9)
N3 C2 Pd2 O4 52(11)
N1 C2 Pd2 O4 -136(10)
N3 C2 Pd2 O3 -105.4(10)
N1 C2 Pd2 O3 65.9(9)
C1 Pd1 O2 C6 -175.5(10)
C16 Pd1 O2 C6 56(34)
O1 Pd1 O2 C6 4.7(10)
C2 Pd2 O3 C11 177.0(10)
C21 Pd2 O3 C11 -83(15)
O4 Pd2 O3 C11 -2.2(10)
N1 C2 N3 N2 0.9(11)
Pd2 C2 N3 N2 173.7(8)
N1 C2 N3 C5 -176.1(12)
Pd2 C2 N3 C5 -3.3(19)
C1 N2 N3 C2 0.1(12)
C4 N2 N3 C2 179.1(11)
C1 N2 N3 C5 177.3(11)
C4 N2 N3 C5 -3.7(17)
C2 Pd2 O4 C13 -155(10)
C21 Pd2 O4 C13 -178.6(9)
O3 Pd2 O4 C13 2.9(9)
O7 Pd3 O5 C17 158.7(7)
O8 Pd3 O5 C17 117(7)
O6 Pd3 O5 C17 -21.3(7)
O7 Pd3 O6 C19 17(10)
O5 Pd3 O6 C19 14.9(9)
O8 Pd3 O6 C19 -163.2(9)
Pd1 O2 C6 C7 -5.3(19)
Pd1 O2 C6 C9 179.9(10)
O5 Pd3 O7 C22 -162.5(8)
O8 Pd3 O7 C22 15.6(8)
O6 Pd3 O7 C22 -164(9)
O2 C6 C7 C8 3(2)
C9 C6 C7 C8 178.1(14)
O7 Pd3 O8 C24 -10.7(9)
O5 Pd3 O8 C24 31(7)
O6 Pd3 O8 C24 169.3(9)
Pd1 O1 C8 C7 3.1(18)
Pd1 O1 C8 C10 178.2(10)
C6 C7 C8 O1 -2(2)
C6 C7 C8 C10 -177.1(15)
Pd2 O3 C11 C12 3.0(18)
Pd2 O3 C11 C14 -177.0(10)
O3 C11 C12 C13 -4(2)
C14 C11 C12 C13 176.0(14)
Pd2 O4 C13 C12 -4.6(17)
Pd2 O4 C13 C15 -179.7(9)
C11 C12 C13 O4 5(2)
C11 C12 C13 C15 179.8(13)
C1 Pd1 C16 C17 -72.5(8)
O1 Pd1 C16 C17 107.3(8)
O2 Pd1 C16 C17 56(34)
Pd3 O5 C17 C18 16.2(12)
Pd3 O5 C17 C16 -164.3(6)
Pd1 C16 C17 O5 89.5(9)
Pd1 C16 C17 C18 -91.0(10)
O5 C17 C18 C19 2.3(17)
C16 C17 C18 C19 -177.2(10)
Pd3 O6 C19 C18 -2.7(16)
Pd3 O6 C19 C20 176.0(8)
C17 C18 C19 O6 -10.1(18)
C17 C18 C19 C20 171.3(11)
C2 Pd2 C21 C22 71.5(8)
O4 Pd2 C21 C22 -109.3(8)
O3 Pd2 C21 C22 -29(16)
Pd3 O7 C22 C23 -12.9(14)
Pd3 O7 C22 C21 166.6(7)
Pd2 C21 C22 O7 -86.8(9)
Pd2 C21 C22 C23 92.7(11)
O7 C22 C23 C24 0.4(19)
C21 C22 C23 C24 -179.0(11)
Pd3 O8 C24 C23 2.7(16)
Pd3 O8 C24 C25 -178.2(8)
C22 C23 C24 O8 5(2)
C22 C23 C24 C25 -173.5(12)
